data_7708954
loop_
_publ_author_name
'M\;aczka, Miros\/law'
'Stefa\'nska, Dagmara'
'G\;agor, Anna'
'Pikul, Adam'

_publ_section_title
;
 The cation-dependent structural, magnetic and optical properties of a
 family of hypophosphite hybrid perovskites.
;
_journal_issue 1
_journal_name_full 'Dalton transactions (Cambridge, England : 2003)'
_journal_page_first 352
_journal_page_last 360
_journal_paper_doi 10.1039/d1dt03382d
_journal_volume 51
_journal_year 2021
_chemical_formula_sum 'C4 H16 Mn N O6 P3'
_chemical_formula_weight 322.03
_space_group_crystal_system monoclinic
_space_group_IT_number 14
_space_group_name_Hall '-P 2yn'
_space_group_name_H-M_alt 'P 1 21/n 1'
_atom_sites_solution_hydrogens mixed
_audit_creation_method SHELXL-2018/3
_audit_update_record
;
2021-08-23 deposited with the CCDC.	2021-11-29 downloaded from the CCDC.
;
_cell_angle_alpha 90
_cell_angle_beta 91.018(3)
_cell_angle_gamma 90
_cell_formula_units_Z 4
_cell_length_a 9.7325(3)
_cell_length_b 9.1882(3)
_cell_length_c 13.4223(4)
_cell_measurement_reflns_used 6701
_cell_measurement_temperature 295(2)
_cell_measurement_theta_max 29.1580
_cell_measurement_theta_min 3.3700
_cell_volume 1200.09(6)
_computing_cell_refinement 'CrysAlisPro 1.171.38.41 (Rigaku OD, 2015)'
_computing_data_collection 'CrysAlisPro 1.171.38.41 (Rigaku OD, 2015)'
_computing_data_reduction 'CrysAlisPro 1.171.38.41 (Rigaku OD, 2015)'
_computing_structure_refinement 'SHELXL-2018/3 (Sheldrick, 2018)'
_computing_structure_solution 'SHELXT 2018/2 (Sheldrick, 2018)'
_diffrn_ambient_temperature 295(2)
_diffrn_detector 'CCD plate'
_diffrn_detector_area_resol_mean 10.6249
_diffrn_detector_type Atlas
_diffrn_measured_fraction_theta_full 0.999
_diffrn_measured_fraction_theta_max 0.904
_diffrn_measurement_device 'four-circle diffractometer'
_diffrn_measurement_device_type 'Xcalibur, Atlas'
_diffrn_radiation_monochromator graphite
_diffrn_radiation_probe x-ray
_diffrn_radiation_type 'Mo K\a'
_diffrn_radiation_wavelength 0.71073
_diffrn_reflns_av_R_equivalents 0.0221
_diffrn_reflns_av_unetI/netI 0.0190
_diffrn_reflns_Laue_measured_fraction_full 0.999
_diffrn_reflns_Laue_measured_fraction_max 0.904
_diffrn_reflns_limit_h_max 13
_diffrn_reflns_limit_h_min -13
_diffrn_reflns_limit_k_max 12
_diffrn_reflns_limit_k_min -11
_diffrn_reflns_limit_l_max 18
_diffrn_reflns_limit_l_min -16
_diffrn_reflns_number 15018
_diffrn_reflns_point_group_measured_fraction_full 0.999
_diffrn_reflns_point_group_measured_fraction_max 0.904
_diffrn_reflns_theta_full 25.000
_diffrn_reflns_theta_max 29.296
_diffrn_reflns_theta_min 2.607
_diffrn_source 'fine-focus sealed X-ray tube'
_diffrn_source_type 'Enhance (Mo) X-ray Source'
_exptl_absorpt_coefficient_mu 1.507
_exptl_absorpt_correction_T_max 1.00000
_exptl_absorpt_correction_T_min 0.96039
_exptl_absorpt_correction_type multi-scan
_exptl_absorpt_process_details
;
CrysAlisPro 1.171.38.41 (Rigaku Oxford Diffraction, 2015)
Empirical absorption correction using spherical harmonics,
 implemented in SCALE3 ABSPACK scaling algorithm.
;
_exptl_crystal_density_diffrn 1.782
_exptl_crystal_description plate
_exptl_crystal_F_000 660
_exptl_crystal_size_max 0.21
_exptl_crystal_size_mid 0.13
_exptl_crystal_size_min 0.06
_refine_diff_density_max 0.307
_refine_diff_density_min -0.469
_refine_diff_density_rms 0.068
_refine_ls_extinction_method none
_refine_ls_goodness_of_fit_ref 1.054
_refine_ls_hydrogen_treatment mixed
_refine_ls_matrix_type full
_refine_ls_number_parameters 157
_refine_ls_number_reflns 2973
_refine_ls_number_restraints 0
_refine_ls_restrained_S_all 1.054
_refine_ls_R_factor_all 0.0313
_refine_ls_R_factor_gt 0.0250
_refine_ls_shift/su_max 0.001
_refine_ls_shift/su_mean 0.000
_refine_ls_structure_factor_coef Fsqd
_refine_ls_weighting_details 'w=1/[\s^2^(Fo^2^)+(0.0282P)^2^+0.5214P] where P=(Fo^2^+2Fc^2^)/3'
_refine_ls_weighting_scheme calc
_refine_ls_wR_factor_gt 0.0595
_refine_ls_wR_factor_ref 0.0630
_reflns_Friedel_coverage 0.000
_reflns_number_gt 2595
_reflns_number_total 2973
_reflns_threshold_expression 'I > 2\s(I)'
_cod_data_source_file d1dt03382d2.cif
_cod_data_source_block PyrMn
_cod_depositor_comments 'Adding full bibliography for 7708953--7708954.cif.'
_cod_original_sg_symbol_H-M 'P 21/n'
_cod_database_code 7708954
_shelx_shelxl_version_number 2018/3
_shelx_space_group_comment
;
The symmetry employed for this shelxl refinement is uniquely defined
by the following loop, which should always be used as a source of
symmetry information in preference to the above space-group names.
They are only intended as comments.
;
_oxdiff_exptl_absorpt_empirical_full_min 0.960
_oxdiff_exptl_absorpt_empirical_full_max 1.084
_oxdiff_exptl_absorpt_empirical_details
;
Empirical correction (ABSPACK) includes:
- Absorption correction using spherical harmonics
- Frame scaling
;

loop_
_space_group_symop_operation_xyz
'x, y, z'
'-x+1/2, y+1/2, -z+1/2'
'-x, -y, -z'
'x-1/2, -y-1/2, z-1/2'

loop_
_atom_site_label
_atom_site_type_symbol
_atom_site_fract_x
_atom_site_fract_y
_atom_site_fract_z
_atom_site_U_iso_or_equiv
_atom_site_adp_type
_atom_site_occupancy
_atom_site_site_symmetry_order
_atom_site_calc_flag
_atom_site_refinement_flags_posn
_atom_site_refinement_flags_adp
_atom_site_refinement_flags_occupancy
_atom_site_disorder_assembly
_atom_site_disorder_group
Mn1 Mn 0.500000 0.500000 0.500000 0.01591(8) Uani 1 2 d S . P . .
Mn2 Mn 0.000000 1.000000 0.500000 0.01592(8) Uani 1 2 d S . P . .
P1 P -0.02386(5) 1.01536(5) 0.74998(3) 0.02286(10) Uani 1 1 d . . . . .
P2 P 0.22625(4) 0.72097(5) 0.46415(3) 0.02737(11) Uani 1 1 d . . . . .
P3 P 0.80279(5) 0.70764(5) 0.56662(3) 0.02972(12) Uani 1 1 d . . . . .
O1 O 0.02468(12) 0.93915(14) 0.84298(8) 0.0285(3) Uani 1 1 d . . . . .
O2 O 0.87269(12) 0.80082(14) 0.49165(10) 0.0347(3) Uani 1 1 d . . . . .
O3 O 0.18244(12) 0.87669(14) 0.46283(10) 0.0337(3) Uani 1 1 d . . . . .
O4 O 0.35821(13) 0.68283(14) 0.51572(10) 0.0352(3) Uani 1 1 d . . . . .
O5 O 0.66881(13) 0.64295(16) 0.53950(10) 0.0409(3) Uani 1 1 d . . . . .
O6 O 0.04473(15) 0.96901(18) 0.65688(9) 0.0446(4) Uani 1 1 d . . . . .
N1 N 0.16329(14) 0.67134(16) 0.83996(10) 0.0262(3) Uani 1 1 d . . . . .
H1 H 0.131965 0.762118 0.843978 0.031 Uiso 1 1 calc R U . . .
H2 H 0.249278 0.669651 0.863625 0.031 Uiso 1 1 calc R U . . .
C1 C 0.15925(18) 0.6211(2) 0.73364(12) 0.0302(4) Uani 1 1 d . . . . .
H3 H 0.250186 0.623374 0.705257 0.036 Uiso 1 1 calc R U . . .
H4 H 0.098005 0.681382 0.693491 0.036 Uiso 1 1 calc R U . . .
C2 C 0.07474(19) 0.5708(2) 0.89971(13) 0.0320(4) Uani 1 1 d . . . . .
H5 H 0.008427 0.625584 0.937661 0.038 Uiso 1 1 calc R U . . .
H6 H 0.130473 0.512898 0.945345 0.038 Uiso 1 1 calc R U . . .
C3 C 0.1060(2) 0.4671(2) 0.73998(16) 0.0436(5) Uani 1 1 d . . . . .
H7 H 0.179659 0.399437 0.756049 0.052 Uiso 1 1 calc R U . . .
H8 H 0.061791 0.437640 0.677882 0.052 Uiso 1 1 calc R U . . .
C4 C 0.0032(2) 0.4752(2) 0.82368(17) 0.0461(5) Uani 1 1 d . . . . .
H9 H -0.082621 0.518462 0.800777 0.055 Uiso 1 1 calc R U . . .
H10 H -0.015144 0.379455 0.850769 0.055 Uiso 1 1 calc R U . . .
H11 H -0.013(2) 1.152(3) 0.7606(16) 0.055 Uiso 1 1 d . U . . .
H12 H -0.157(3) 1.002(2) 0.7411(18) 0.055 Uiso 1 1 d . U . . .
H13 H 0.230(2) 0.677(3) 0.3745(17) 0.055 Uiso 1 1 d . U . . .
H14 H 0.127(2) 0.639(3) 0.5006(17) 0.055 Uiso 1 1 d . U . . .
H15 H 0.794(2) 0.776(3) 0.6531(17) 0.055 Uiso 1 1 d . U . . .
H16 H 0.890(2) 0.607(3) 0.5931(17) 0.055 Uiso 1 1 d . U . . .

loop_
_atom_site_aniso_label
_atom_site_aniso_U_11
_atom_site_aniso_U_22
_atom_site_aniso_U_33
_atom_site_aniso_U_23
_atom_site_aniso_U_13
_atom_site_aniso_U_12
Mn1 0.01415(15) 0.01820(17) 0.01536(15) 0.00210(11) -0.00027(11) -0.00085(12)
Mn2 0.01532(15) 0.01704(17) 0.01539(15) 0.00125(11) 0.00037(11) 0.00015(12)
P1 0.0253(2) 0.0247(2) 0.0186(2) 0.00143(15) 0.00004(16) 0.00290(16)
P2 0.0226(2) 0.0250(2) 0.0344(2) -0.00491(18) -0.00041(17) 0.00516(18)
P3 0.0246(2) 0.0321(3) 0.0322(2) 0.00358(19) -0.00676(17) -0.01092(19)
O1 0.0394(7) 0.0295(6) 0.0166(5) -0.0007(5) 0.0006(5) 0.0091(5)
O2 0.0278(6) 0.0272(7) 0.0490(8) 0.0046(6) 0.0015(5) -0.0082(5)
O3 0.0246(6) 0.0283(7) 0.0484(7) 0.0017(6) 0.0046(5) 0.0086(5)
O4 0.0301(6) 0.0335(7) 0.0420(7) -0.0006(6) -0.0015(5) 0.0124(6)
O5 0.0311(7) 0.0450(8) 0.0463(8) 0.0064(6) -0.0096(6) -0.0203(6)
O6 0.0436(8) 0.0732(11) 0.0171(6) 0.0058(6) 0.0018(5) 0.0245(7)
N1 0.0282(7) 0.0239(7) 0.0263(7) -0.0019(6) -0.0023(6) 0.0001(6)
C1 0.0314(9) 0.0346(10) 0.0245(8) -0.0021(7) -0.0002(7) 0.0054(8)
C2 0.0364(9) 0.0285(10) 0.0314(9) 0.0009(7) 0.0063(7) -0.0003(8)
C3 0.0556(13) 0.0335(11) 0.0415(11) -0.0152(9) -0.0036(10) 0.0001(9)
C4 0.0433(12) 0.0404(12) 0.0545(13) -0.0034(10) 0.0002(10) -0.0147(9)

loop_
_atom_type_symbol
_atom_type_description
_atom_type_scat_dispersion_real
_atom_type_scat_dispersion_imag
_atom_type_scat_source
C C 0.0033 0.0016 'International Tables Vol C Tables 4.2.6.8 and 6.1.1.4'
H H 0.0000 0.0000 'International Tables Vol C Tables 4.2.6.8 and 6.1.1.4'
Mn Mn 0.3368 0.7283 'International Tables Vol C Tables 4.2.6.8 and 6.1.1.4'
N N 0.0061 0.0033 'International Tables Vol C Tables 4.2.6.8 and 6.1.1.4'
O O 0.0106 0.0060 'International Tables Vol C Tables 4.2.6.8 and 6.1.1.4'
P P 0.1023 0.0942 'International Tables Vol C Tables 4.2.6.8 and 6.1.1.4'

loop_
_geom_angle_atom_site_label_1
_geom_angle_atom_site_label_2
_geom_angle_atom_site_label_3
_geom_angle
_geom_angle_site_symmetry_1
_geom_angle_site_symmetry_3
_geom_angle_publ_flag
O5 Mn1 O5 180.0 . 3_666 ?
O5 Mn1 O4 89.30(5) . . ?
O5 Mn1 O4 90.70(5) 3_666 . ?
O5 Mn1 O4 90.70(5) . 3_666 ?
O5 Mn1 O4 89.30(5) 3_666 3_666 ?
O4 Mn1 O4 180.0 . 3_666 ?
O5 Mn1 O1 90.85(5) . 2_546 ?
O5 Mn1 O1 89.15(5) 3_666 2_546 ?
O4 Mn1 O1 91.32(5) . 2_546 ?
O4 Mn1 O1 88.68(5) 3_666 2_546 ?
O5 Mn1 O1 89.15(5) . 4_675 ?
O5 Mn1 O1 90.85(5) 3_666 4_675 ?
O4 Mn1 O1 88.68(5) . 4_675 ?
O4 Mn1 O1 91.32(5) 3_666 4_675 ?
O1 Mn1 O1 180.0 2_546 4_675 ?
O6 Mn2 O6 180.0 3_576 . ?
O6 Mn2 O3 90.22(5) 3_576 3_576 ?
O6 Mn2 O3 89.78(5) . 3_576 ?
O6 Mn2 O3 89.78(5) 3_576 . ?
O6 Mn2 O3 90.22(5) . . ?
O3 Mn2 O3 180.0 3_576 . ?
O6 Mn2 O2 92.48(6) 3_576 3_676 ?
O6 Mn2 O2 87.52(6) . 3_676 ?
O3 Mn2 O2 90.93(5) 3_576 3_676 ?
O3 Mn2 O2 89.07(5) . 3_676 ?
O6 Mn2 O2 87.52(6) 3_576 1_455 ?
O6 Mn2 O2 92.48(6) . 1_455 ?
O3 Mn2 O2 89.07(5) 3_576 1_455 ?
O3 Mn2 O2 90.93(5) . 1_455 ?
O2 Mn2 O2 180.0 3_676 1_455 ?
O6 P1 O1 115.18(7) . . ?
O6 P1 H11 109.9(10) . . ?
O1 P1 H11 110.1(10) . . ?
O6 P1 H12 110.7(11) . . ?
O1 P1 H12 109.2(10) . . ?
H11 P1 H12 100.8(13) . . ?
O4 P2 O3 118.33(8) . . ?
O4 P2 H13 109.3(10) . . ?
O3 P2 H13 107.7(10) . . ?
O4 P2 H14 109.0(10) . . ?
O3 P2 H14 109.6(10) . . ?
H13 P2 H14 101.6(14) . . ?
O5 P3 O2 118.46(8) . . ?
O5 P3 H15 109.5(10) . . ?
O2 P3 H15 111.1(10) . . ?
O5 P3 H16 110.3(10) . . ?
O2 P3 H16 106.9(10) . . ?
H15 P3 H16 98.7(14) . . ?
P1 O1 Mn1 129.87(7) . 2_556 ?
P3 O2 Mn2 134.53(8) . 1_655 ?
P2 O3 Mn2 137.03(8) . . ?
P2 O4 Mn1 132.54(8) . . ?
P3 O5 Mn1 166.25(10) . . ?
P1 O6 Mn2 133.97(8) . . ?
C1 N1 C2 108.22(13) . . ?
C1 N1 H1 110.1 . . ?
C2 N1 H1 110.1 . . ?
C1 N1 H2 110.1 . . ?
C2 N1 H2 110.1 . . ?
H1 N1 H2 108.4 . . ?
N1 C1 C3 103.77(14) . . ?
N1 C1 H3 111.0 . . ?
C3 C1 H3 111.0 . . ?
N1 C1 H4 111.0 . . ?
C3 C1 H4 111.0 . . ?
H3 C1 H4 109.0 . . ?
N1 C2 C4 105.00(15) . . ?
N1 C2 H5 110.7 . . ?
C4 C2 H5 110.7 . . ?
N1 C2 H6 110.7 . . ?
C4 C2 H6 110.7 . . ?
H5 C2 H6 108.8 . . ?
C1 C3 C4 103.10(16) . . ?
C1 C3 H7 111.1 . . ?
C4 C3 H7 111.1 . . ?
C1 C3 H8 111.1 . . ?
C4 C3 H8 111.1 . . ?
H7 C3 H8 109.1 . . ?
C2 C4 C3 103.11(16) . . ?
C2 C4 H9 111.1 . . ?
C3 C4 H9 111.1 . . ?
C2 C4 H10 111.1 . . ?
C3 C4 H10 111.1 . . ?
H9 C4 H10 109.1 . . ?

loop_
_geom_bond_atom_site_label_1
_geom_bond_atom_site_label_2
_geom_bond_distance
_geom_bond_site_symmetry_2
_geom_bond_publ_flag
Mn1 O5 2.1621(12) . ?
Mn1 O5 2.1621(12) 3_666 ?
Mn1 O4 2.1866(12) . ?
Mn1 O4 2.1866(12) 3_666 ?
Mn1 O1 2.1977(11) 2_546 ?
Mn1 O1 2.1977(11) 4_675 ?
Mn2 O6 2.1615(12) 3_576 ?
Mn2 O6 2.1615(12) . ?
Mn2 O3 2.1718(11) 3_576 ?
Mn2 O3 2.1718(11) . ?
Mn2 O2 2.2118(12) 3_676 ?
Mn2 O2 2.2118(12) 1_455 ?
P1 O6 1.4894(13) . ?
P1 O1 1.5001(12) . ?
P1 H11 1.27(3) . ?
P1 H12 1.30(2) . ?
P2 O4 1.4899(13) . ?
P2 O3 1.4930(13) . ?
P2 H13 1.27(2) . ?
P2 H14 1.32(2) . ?
P3 O5 1.4728(13) . ?
P3 O2 1.4943(13) . ?
P3 H15 1.32(2) . ?
P3 H16 1.30(2) . ?
N1 C1 1.500(2) . ?
N1 C2 1.505(2) . ?
N1 H1 0.8900 . ?
N1 H2 0.8900 . ?
C1 C3 1.510(3) . ?
C1 H3 0.9700 . ?
C1 H4 0.9700 . ?
C2 C4 1.507(3) . ?
C2 H5 0.9700 . ?
C2 H6 0.9700 . ?
C3 C4 1.520(3) . ?
C3 H7 0.9700 . ?
C3 H8 0.9700 . ?
C4 H9 0.9700 . ?
C4 H10 0.9700 . ?

loop_
_geom_hbond_atom_site_label_D
_geom_hbond_atom_site_label_H
_geom_hbond_atom_site_label_A
_geom_hbond_distance_DH
_geom_hbond_distance_HA
_geom_hbond_distance_DA
_geom_hbond_angle_DHA
_geom_hbond_site_symmetry_A
_geom_hbond_publ_flag
N1 H1 O1 0.89 1.93 2.8069(19) 166.9 . yes
N1 H2 O2 0.89 2.10 2.8665(19) 144.3 4_576 yes
